data_4135367
loop_
_publ_author_name
'Zhou, Yan'
'Hu, Qin'
'Yu, Fei'
'Ran, Guang-Ying'
'Wang, Hai-Ying'
'Shepherd, Nicholas D.'
'D'Alessandro, Deanna M'
'Kurmoo, Mohamedally'
'Zuo, Jing-Lin'

_publ_section_title
;
 A Metal-Organic Framework Based on a Nickel Bis(dithiolene) Connector:
 Synthesis, Crystal Structure, and Application as an Electrochemical
 Glucose Sensor.
;
_journal_issue 48
_journal_name_full 'Journal of the American Chemical Society'
_journal_page_first 20313
_journal_page_last 20317
_journal_paper_doi 10.1021/jacs.0c09009
_journal_volume 142
_journal_year 2020
_chemical_formula_sum 'C32 H22 Mn2 Ni O10 S4'
_chemical_formula_weight 863.32
_space_group_crystal_system hexagonal
_space_group_IT_number 169
_space_group_name_Hall 'P 61'
_space_group_name_H-M_alt 'P 61'
_atom_sites_solution_hydrogens mixed
_audit_creation_method SHELXL-2018/3
_cell_angle_alpha 90
_cell_angle_beta 90
_cell_angle_gamma 120
_cell_formula_units_Z 6
_cell_length_a 19.3198(9)
_cell_length_b 19.3198(9)
_cell_length_c 20.7955(13)
_cell_measurement_reflns_used 7713
_cell_measurement_temperature 193(2)
_cell_measurement_theta_max 49.22
_cell_measurement_theta_min 2.30
_cell_volume 6722.1(6)
_computing_structure_refinement 'SHELXL-2018/3 (Sheldrick, 2018)'
_computing_structure_solution 'SHELXT 2014/5 (Sheldrick, 2014)'
_diffrn_ambient_temperature 193(2)
_diffrn_measured_fraction_theta_full 1.000
_diffrn_measured_fraction_theta_max 1.000
_diffrn_measurement_device_type 'Bruker APEX-II CCD'
_diffrn_measurement_method '\f and \w scans'
_diffrn_radiation_type GaK\a
_diffrn_radiation_wavelength 1.34139
_diffrn_reflns_av_R_equivalents 0.0858
_diffrn_reflns_av_unetI/netI 0.0690
_diffrn_reflns_Laue_measured_fraction_full 1.000
_diffrn_reflns_Laue_measured_fraction_max 1.000
_diffrn_reflns_limit_h_max 22
_diffrn_reflns_limit_h_min -12
_diffrn_reflns_limit_k_max 21
_diffrn_reflns_limit_k_min -22
_diffrn_reflns_limit_l_max 24
_diffrn_reflns_limit_l_min -16
_diffrn_reflns_number 38588
_diffrn_reflns_point_group_measured_fraction_full 0.839
_diffrn_reflns_point_group_measured_fraction_max 0.839
_diffrn_reflns_theta_full 52.977
_diffrn_reflns_theta_max 52.977
_diffrn_reflns_theta_min 2.297
_exptl_absorpt_coefficient_mu 6.784
_exptl_absorpt_correction_T_max 0.3012
_exptl_absorpt_correction_T_min 0.1754
_exptl_absorpt_correction_type multi-scan
_exptl_absorpt_process_details sadabs
_exptl_crystal_colour black
_exptl_crystal_density_diffrn 1.280
_exptl_crystal_description needle
_exptl_crystal_F_000 2616
_exptl_crystal_size_max 0.120
_exptl_crystal_size_mid 0.110
_exptl_crystal_size_min 0.080
_refine_diff_density_max 0.665
_refine_diff_density_min -0.652
_refine_diff_density_rms 0.080
_refine_ls_abs_structure_details
;
 Refined as an inversion twin.
;
_refine_ls_abs_structure_Flack 0.253(14)
_refine_ls_extinction_method none
_refine_ls_goodness_of_fit_ref 1.018
_refine_ls_hydrogen_treatment constr
_refine_ls_matrix_type full
_refine_ls_number_parameters 443
_refine_ls_number_reflns 6637
_refine_ls_number_restraints 1
_refine_ls_restrained_S_all 1.018
_refine_ls_R_factor_all 0.0980
_refine_ls_R_factor_gt 0.0673
_refine_ls_shift/su_max 0.010
_refine_ls_shift/su_mean 0.000
_refine_ls_structure_factor_coef Fsqd
_refine_ls_weighting_details 'w=1/[\s^2^(Fo^2^)+(0.1149P)^2^] where P=(Fo^2^+2Fc^2^)/3'
_refine_ls_weighting_scheme calc
_refine_ls_wR_factor_gt 0.1688
_refine_ls_wR_factor_ref 0.1874
_reflns_Friedel_coverage 0.630
_reflns_Friedel_fraction_full 0.669
_reflns_Friedel_fraction_max 0.669
_reflns_number_gt 4719
_reflns_number_total 6637
_reflns_threshold_expression 'I > 2\s(I)'
_cod_data_source_file ja0c09009_si_002.cif
_cod_data_source_block '[Mn2{Ni(C2S2(C6H4COO)2)2}(H2O)2]'
_cod_depositor_comments 'Adding full bibliography for 4135367.cif.'
_cod_original_cell_volume 6722.1(8)
_cod_database_code 4135367
_shelx_shelxl_version_number 2018/3
_shelx_space_group_comment
;
The symmetry employed for this shelxl refinement is uniquely defined
by the following loop, which should always be used as a source of
symmetry information in preference to the above space-group names.
They are only intended as comments.
;
_shelx_estimated_absorpt_t_min 0.497
_shelx_estimated_absorpt_t_max 0.613

loop_
_space_group_symop_operation_xyz
'x, y, z'
'-y, x-y, z+1/3'
'-x+y, -x, z+2/3'
'-x, -y, z+1/2'
'y, -x+y, z+5/6'
'x-y, x, z+1/6'

loop_
_atom_site_label
_atom_site_type_symbol
_atom_site_fract_x
_atom_site_fract_y
_atom_site_fract_z
_atom_site_U_iso_or_equiv
_atom_site_adp_type
_atom_site_occupancy
_atom_site_site_symmetry_order
_atom_site_calc_flag
_atom_site_refinement_flags_posn
_atom_site_refinement_flags_adp
_atom_site_refinement_flags_occupancy
_atom_site_disorder_assembly
_atom_site_disorder_group
C1 C 0.7730(6) -0.1360(7) 0.3007(5) 0.049(3) Uani 1 1 d . . . . .
C2 C 0.8181(7) -0.0507(7) 0.3063(6) 0.057(3) Uani 1 1 d . . . . .
C3 C 0.7804(7) 0.0011(7) 0.3149(5) 0.049(3) Uani 1 1 d . . . . .
C4 C 0.8139(9) 0.0626(9) 0.3622(8) 0.089(5) Uani 1 1 d . . . . .
H4 H 0.856348 0.067774 0.388694 0.107 Uiso 1 1 calc R U . . .
C5 C 0.7853(9) 0.1146(8) 0.3698(6) 0.076(4) Uani 1 1 d . . . . .
H5 H 0.804906 0.153023 0.403514 0.091 Uiso 1 1 calc R U . . .
C6 C 0.7275(7) 0.1103(7) 0.3277(7) 0.061(3) Uani 1 1 d . . . . .
C7 C 0.6948(6) 0.0506(6) 0.2821(6) 0.054(3) Uani 1 1 d . . . . .
H7 H 0.653522 0.046668 0.254848 0.065 Uiso 1 1 calc R U . . .
C8 C 0.7218(7) -0.0050(7) 0.2752(6) 0.059(3) Uani 1 1 d . . . . .
H8 H 0.699373 -0.045695 0.243463 0.070 Uiso 1 1 calc R U . . .
C9 C 0.6964(8) 0.1667(7) 0.3327(9) 0.077(4) Uani 1 1 d . . . . .
C10 C 1.1311(6) 0.2141(6) 0.6068(5) 0.050(3) Uani 1 1 d . . . . .
C11 C 1.0469(7) 0.1697(7) 0.6044(6) 0.055(3) Uani 1 1 d . . . . .
C12 C 0.9927(6) 0.2032(6) 0.5906(6) 0.056(3) Uani 1 1 d . . . . .
C13 C 0.9996(6) 0.2682(7) 0.6290(6) 0.058(3) Uani 1 1 d . . . . .
H13 H 1.038690 0.292441 0.661802 0.070 Uiso 1 1 calc R U . . .
C14 C 0.9447(7) 0.2935(7) 0.6148(7) 0.072(4) Uani 1 1 d . . . . .
H14 H 0.947437 0.337611 0.637281 0.087 Uiso 1 1 calc R U . . .
C15 C 0.8863(8) 0.2545(8) 0.5681(6) 0.066(3) Uani 1 1 d . . . . .
C16 C 0.8825(8) 0.1956(9) 0.5357(8) 0.080(4) Uani 1 1 d . . . . .
H16 H 0.843315 0.172231 0.502850 0.096 Uiso 1 1 calc R U . . .
C17 C 0.9337(10) 0.1639(9) 0.5465(8) 0.091(5) Uani 1 1 d . . . . .
H17 H 0.927296 0.118086 0.524228 0.109 Uiso 1 1 calc R U . . .
C18 C 0.8241(9) 0.2825(9) 0.5590(9) 0.083(4) Uani 1 1 d . . . . .
C19 C 1.1814(7) 0.3035(6) 0.6052(6) 0.058(3) Uani 1 1 d . . . . .
C20 C 1.2422(8) 0.3453(7) 0.6481(6) 0.069(4) Uani 1 1 d . . . . .
H20 H 1.249974 0.316667 0.681812 0.082 Uiso 1 1 calc R U . . .
C21 C 1.2916(8) 0.4251(7) 0.6447(6) 0.073(4) Uani 1 1 d . . . . .
H21 H 1.333246 0.451937 0.675288 0.087 Uiso 1 1 calc R U . . .
C22 C 1.2801(7) 0.4680(7) 0.5947(6) 0.060(3) Uani 1 1 d . . . . .
C23 C 1.2141(7) 0.4282(8) 0.5534(7) 0.068(4) Uani 1 1 d . . . . .
H23 H 1.202398 0.457504 0.522901 0.082 Uiso 1 1 calc R U . . .
C24 C 1.1671(7) 0.3475(7) 0.5575(6) 0.059(3) Uani 1 1 d . . . . .
H24 H 1.124095 0.320197 0.528131 0.071 Uiso 1 1 calc R U . . .
C25 C 1.3305(9) 0.5595(8) 0.5962(7) 0.064(3) Uani 1 1 d . . . . .
C26 C 0.7710(7) 0.4320(8) 0.4668(9) 0.074(4) Uani 1 1 d . . . . .
C27 C 0.8041(7) 0.5186(7) 0.4681(7) 0.064(3) Uani 1 1 d . . . . .
C28 C 0.7815(7) 0.5573(7) 0.5133(7) 0.067(4) Uani 1 1 d . . . . .
H28 H 0.741604 0.525170 0.543758 0.081 Uiso 1 1 calc R U . . .
C29 C 0.8137(7) 0.6402(7) 0.5166(6) 0.055(3) Uani 1 1 d . . . . .
H29 H 0.797496 0.663709 0.549130 0.066 Uiso 1 1 calc R U . . .
C30 C 0.8704(6) 0.6871(6) 0.4705(6) 0.056(3) Uani 1 1 d . . . . .
C31 C 0.8950(7) 0.6508(7) 0.4242(6) 0.062(3) Uani 1 1 d . . . . .
H31 H 0.932806 0.681027 0.391783 0.075 Uiso 1 1 calc R U . . .
C32 C 0.8598(9) 0.5654(7) 0.4286(8) 0.079(4) Uani 1 1 d . . . . .
H32 H 0.879208 0.540979 0.399672 0.095 Uiso 1 1 calc R U . . .
Mn1 Mn 0.71378(11) 0.27785(11) 0.45109(13) 0.0714(6) Uani 1 1 d . . . . .
Mn2 Mn 0.73889(11) 0.36414(11) 0.61528(12) 0.0664(6) Uani 1 1 d . . . . .
Ni1 Ni 1.09270(9) 0.04186(9) 0.62563(8) 0.0514(4) Uani 1 1 d . . . . .
O1 O 0.6490(6) 0.1674(5) 0.2956(5) 0.075(2) Uani 1 1 d . . . . .
O2 O 0.7329(6) 0.2204(6) 0.3793(5) 0.087(3) Uani 1 1 d . . . . .
O3 O 0.7813(6) 0.2521(6) 0.5060(6) 0.095(3) Uani 1 1 d . . . . .
O4 O 0.8294(6) 0.3362(6) 0.5940(5) 0.086(3) Uani 1 1 d . . . . .
O5 O 1.3274(5) 0.5991(5) 0.5512(5) 0.077(3) Uani 1 1 d . . . . .
O6 O 1.3837(6) 0.5915(6) 0.6382(6) 0.091(3) Uani 1 1 d . . . . .
O7 O 0.7859(6) 0.3998(5) 0.4230(5) 0.083(3) Uani 1 1 d . . . . .
O8 O 0.7261(5) 0.3879(5) 0.5139(5) 0.078(3) Uani 1 1 d . . . . .
O9 O 0.6416(6) 0.2405(5) 0.6009(4) 0.081(3) Uani 1 1 d . . . . .
H9B H 0.599550 0.240746 0.589304 0.121 Uiso 1 1 d R U . . .
H9C H 0.654950 0.218356 0.571914 0.121 Uiso 1 1 d R U . . .
O10 O 0.6407(5) 0.3882(6) 0.6234(6) 0.104(4) Uani 1 1 d . . . . .
H10A H 0.659790 0.437758 0.630507 0.155 Uiso 1 1 d R U . . .
H10C H 0.611129 0.361388 0.654697 0.155 Uiso 1 1 d R U . . .
S1 S 0.82704(16) -0.18272(16) 0.29354(15) 0.0530(7) Uani 1 1 d . . . . .
S2 S 0.91791(17) -0.00214(17) 0.30216(16) 0.0567(8) Uani 1 1 d . . . . .
S3 S 1.00041(17) 0.06998(17) 0.61593(16) 0.0567(7) Uani 1 1 d . . . . .
S4 S 1.18116(15) 0.16418(15) 0.61743(15) 0.0522(7) Uani 1 1 d . . . . .

loop_
_atom_site_aniso_label
_atom_site_aniso_U_11
_atom_site_aniso_U_22
_atom_site_aniso_U_33
_atom_site_aniso_U_23
_atom_site_aniso_U_13
_atom_site_aniso_U_12
C1 0.056(6) 0.069(7) 0.035(6) -0.010(5) -0.007(5) 0.042(6)
C2 0.059(7) 0.054(7) 0.060(8) -0.005(6) -0.001(6) 0.029(6)
C3 0.063(7) 0.058(7) 0.041(6) 0.000(5) 0.006(5) 0.041(6)
C4 0.097(11) 0.096(11) 0.102(12) -0.021(9) -0.017(9) 0.069(10)
C5 0.107(11) 0.071(9) 0.079(9) -0.020(7) -0.014(8) 0.068(9)
C6 0.054(7) 0.053(7) 0.085(9) -0.002(7) 0.001(6) 0.033(6)
C7 0.052(6) 0.049(6) 0.073(8) 0.008(6) 0.014(6) 0.033(5)
C8 0.054(7) 0.064(7) 0.063(8) 0.028(6) 0.016(6) 0.034(6)
C9 0.058(8) 0.049(7) 0.134(13) 0.002(8) 0.005(9) 0.034(7)
C10 0.054(6) 0.034(5) 0.050(7) 0.002(5) 0.002(5) 0.014(5)
C11 0.056(7) 0.058(7) 0.062(8) -0.010(6) -0.017(6) 0.037(6)
C12 0.042(6) 0.046(6) 0.080(9) 0.000(6) 0.011(6) 0.023(5)
C13 0.046(6) 0.056(7) 0.071(8) -0.001(6) 0.005(6) 0.024(5)
C14 0.063(7) 0.061(7) 0.102(11) 0.008(8) 0.016(9) 0.038(6)
C15 0.072(9) 0.075(9) 0.069(9) 0.020(7) -0.011(7) 0.050(7)
C16 0.065(9) 0.091(10) 0.100(11) -0.025(9) -0.018(8) 0.050(8)
C17 0.106(12) 0.086(10) 0.106(11) 0.011(9) -0.031(10) 0.067(10)
C18 0.068(9) 0.058(8) 0.131(14) -0.017(9) -0.024(9) 0.038(7)
C19 0.063(7) 0.043(6) 0.071(8) -0.001(6) 0.001(7) 0.028(6)
C20 0.093(10) 0.050(7) 0.070(9) 0.006(6) -0.011(7) 0.041(7)
C21 0.080(9) 0.055(8) 0.081(10) 0.011(7) -0.021(7) 0.032(7)
C22 0.068(8) 0.045(6) 0.077(9) 0.015(6) 0.011(7) 0.036(6)
C23 0.060(8) 0.066(8) 0.091(11) 0.025(7) 0.017(7) 0.040(7)
C24 0.052(7) 0.049(7) 0.081(9) 0.002(6) -0.002(6) 0.029(6)
C25 0.077(9) 0.066(8) 0.050(8) 0.005(7) 0.004(7) 0.037(8)
C26 0.049(7) 0.060(8) 0.111(12) 0.007(9) -0.007(8) 0.025(7)
C27 0.050(7) 0.053(7) 0.079(9) 0.001(7) 0.004(7) 0.018(6)
C28 0.046(7) 0.043(7) 0.110(11) 0.016(7) 0.002(7) 0.020(6)
C29 0.059(7) 0.063(8) 0.051(7) -0.005(6) 0.003(6) 0.037(6)
C30 0.038(6) 0.050(6) 0.073(9) 0.018(6) -0.002(6) 0.016(5)
C31 0.056(7) 0.047(7) 0.070(8) -0.009(6) 0.006(6) 0.015(6)
C32 0.090(10) 0.045(7) 0.106(11) -0.008(7) 0.001(9) 0.037(7)
Mn1 0.0560(11) 0.0566(11) 0.1080(17) -0.0108(12) -0.0120(12) 0.0329(9)
Mn2 0.0537(10) 0.0528(10) 0.0940(16) 0.0073(11) -0.0015(12) 0.0276(9)
Ni1 0.0500(8) 0.0445(8) 0.0609(11) -0.0031(8) 0.0005(8) 0.0246(7)
O1 0.076(6) 0.065(5) 0.102(7) 0.007(5) 0.001(6) 0.049(5)
O2 0.074(6) 0.082(7) 0.126(8) -0.030(6) -0.009(6) 0.055(6)
O3 0.070(6) 0.070(6) 0.158(10) 0.002(7) -0.032(7) 0.044(5)
O4 0.089(7) 0.082(7) 0.115(8) 0.028(6) 0.019(6) 0.063(6)
O5 0.071(6) 0.057(5) 0.116(8) 0.021(5) 0.026(6) 0.041(5)
O6 0.094(7) 0.062(6) 0.120(9) 0.002(6) 0.000(7) 0.041(6)
O7 0.078(7) 0.051(5) 0.119(9) -0.008(5) 0.000(6) 0.033(5)
O8 0.059(5) 0.059(5) 0.109(7) 0.023(5) 0.003(5) 0.023(4)
O9 0.090(6) 0.060(5) 0.082(7) -0.004(5) -0.014(5) 0.030(5)
O10 0.060(6) 0.111(8) 0.144(10) 0.023(8) 0.034(7) 0.047(6)
S1 0.0459(14) 0.0530(15) 0.0647(18) 0.0031(15) 0.0021(14) 0.0282(12)
S2 0.0532(16) 0.0487(15) 0.070(2) -0.0013(15) -0.0057(15) 0.0266(13)
S3 0.0547(16) 0.0535(16) 0.067(2) -0.0023(15) 0.0002(16) 0.0307(13)
S4 0.0507(14) 0.0466(14) 0.0637(18) 0.0036(14) 0.0019(15) 0.0276(12)

loop_
_atom_type_symbol
_atom_type_description
_atom_type_scat_dispersion_real
_atom_type_scat_dispersion_imag
_atom_type_scat_source
C C 0.0137 0.0067 'International Tables Vol C Tables 4.2.6.8 and 6.1.1.4'
H H 0.0000 0.0000 'International Tables Vol C Tables 4.2.6.8 and 6.1.1.4'
Mn Mn -0.0162 2.2332 'International Tables Vol C Tables 4.2.6.8 and 6.1.1.4'
O O 0.0389 0.0241 'International Tables Vol C Tables 4.2.6.8 and 6.1.1.4'
S S 0.2925 0.4295 'International Tables Vol C Tables 4.2.6.8 and 6.1.1.4'
Ni Ni -1.3357 3.2904 'International Tables Vol C Tables 4.2.6.8 and 6.1.1.4'

loop_
_geom_angle_atom_site_label_1
_geom_angle_atom_site_label_2
_geom_angle_atom_site_label_3
_geom_angle
_geom_angle_site_symmetry_1
_geom_angle_site_symmetry_3
_geom_angle_publ_flag
C2 C1 C30 124.8(10) . 5_554 ?
C2 C1 S1 116.0(8) . . ?
C30 C1 S1 119.1(8) 5_554 . ?
C1 C2 C3 123.6(10) . . ?
C1 C2 S2 120.6(8) . . ?
C3 C2 S2 115.8(8) . . ?
C8 C3 C4 120.2(11) . . ?
C8 C3 C2 121.8(10) . . ?
C4 C3 C2 117.7(10) . . ?
C5 C4 C3 120.5(13) . . ?
C5 C4 H4 119.7 . . ?
C3 C4 H4 119.7 . . ?
C4 C5 C6 119.2(13) . . ?
C4 C5 H5 120.4 . . ?
C6 C5 H5 120.4 . . ?
C7 C6 C5 120.2(10) . . ?
C7 C6 C9 118.4(12) . . ?
C5 C6 C9 121.3(13) . . ?
C6 C7 C8 121.0(11) . . ?
C6 C7 H7 119.5 . . ?
C8 C7 H7 119.5 . . ?
C3 C8 C7 118.8(12) . . ?
C3 C8 H8 120.6 . . ?
C7 C8 H8 120.6 . . ?
O1 C9 O2 124.6(11) . . ?
O1 C9 C6 123.5(14) . . ?
O2 C9 C6 111.6(13) . . ?
C11 C10 C19 125.9(10) . . ?
C11 C10 S4 118.2(8) . . ?
C19 C10 S4 115.7(8) . . ?
C10 C11 C12 125.7(10) . . ?
C10 C11 S3 118.9(8) . . ?
C12 C11 S3 115.4(8) . . ?
C17 C12 C13 123.2(12) . . ?
C17 C12 C11 117.2(11) . . ?
C13 C12 C11 119.3(11) . . ?
C14 C13 C12 115.6(11) . . ?
C14 C13 H13 122.2 . . ?
C12 C13 H13 122.2 . . ?
C15 C14 C13 120.5(12) . . ?
C15 C14 H14 119.7 . . ?
C13 C14 H14 119.7 . . ?
C16 C15 C14 120.9(12) . . ?
C16 C15 C18 121.9(13) . . ?
C14 C15 C18 117.1(13) . . ?
C15 C16 C17 123.6(14) . . ?
C15 C16 H16 118.2 . . ?
C17 C16 H16 118.2 . . ?
C12 C17 C16 115.9(14) . . ?
C12 C17 H17 122.1 . . ?
C16 C17 H17 122.1 . . ?
O4 C18 O3 129.6(13) . . ?
O4 C18 C15 117.9(14) . . ?
O3 C18 C15 111.5(13) . . ?
C20 C19 C24 117.9(10) . . ?
C20 C19 C10 122.3(11) . . ?
C24 C19 C10 119.7(11) . . ?
C21 C20 C19 123.2(11) . . ?
C21 C20 H20 118.4 . . ?
C19 C20 H20 118.4 . . ?
C20 C21 C22 118.6(12) . . ?
C20 C21 H21 120.7 . . ?
C22 C21 H21 120.7 . . ?
C23 C22 C21 119.6(11) . . ?
C23 C22 C25 121.5(11) . . ?
C21 C22 C25 117.7(12) . . ?
C24 C23 C22 119.6(12) . . ?
C24 C23 H23 120.2 . . ?
C22 C23 H23 120.2 . . ?
C23 C24 C19 120.7(12) . . ?
C23 C24 H24 119.6 . . ?
C19 C24 H24 119.6 . . ?
O5 C25 O6 120.5(13) . . ?
O5 C25 C22 120.1(13) . . ?
O6 C25 C22 118.3(12) . . ?
O7 C26 O8 118.6(13) . . ?
O7 C26 C27 121.3(14) . . ?
O8 C26 C27 120.1(15) . . ?
O7 C26 Mn1 53.1(7) . . ?
O8 C26 Mn1 65.6(7) . . ?
C27 C26 Mn1 173.9(13) . . ?
C32 C27 C28 115.2(12) . . ?
C32 C27 C26 121.5(13) . . ?
C28 C27 C26 123.3(13) . . ?
C27 C28 C29 124.4(12) . . ?
C27 C28 H28 117.8 . . ?
C29 C28 H28 117.8 . . ?
C30 C29 C28 117.6(11) . . ?
C30 C29 H29 121.2 . . ?
C28 C29 H29 121.2 . . ?
C29 C30 C31 119.9(10) . . ?
C29 C30 C1 124.3(11) . 6 ?
C31 C30 C1 115.8(10) . 6 ?
C30 C31 C32 116.4(11) . . ?
C30 C31 H31 121.8 . . ?
C32 C31 H31 121.8 . . ?
C27 C32 C31 126.3(13) . . ?
C27 C32 H32 116.9 . . ?
C31 C32 H32 116.9 . . ?
O3 Mn1 O2 87.9(5) . . ?
O3 Mn1 O6 113.1(5) . 5_564 ?
O2 Mn1 O6 104.8(4) . 5_564 ?
O3 Mn1 O7 106.7(4) . . ?
O2 Mn1 O7 102.0(4) . . ?
O6 Mn1 O7 132.2(4) 5_564 . ?
O3 Mn1 O8 97.1(4) . . ?
O2 Mn1 O8 158.7(4) . . ?
O6 Mn1 O8 92.4(4) 5_564 . ?
O7 Mn1 O8 56.7(4) . . ?
O3 Mn1 C26 104.9(4) . . ?
O2 Mn1 C26 129.2(5) . . ?
O6 Mn1 C26 113.9(4) 5_564 . ?
O7 Mn1 C26 27.2(4) . . ?
O8 Mn1 C26 29.6(4) . . ?
O1 Mn2 O4 85.9(4) 2_655 . ?
O1 Mn2 O10 97.6(4) 2_655 . ?
O4 Mn2 O10 172.0(5) . . ?
O1 Mn2 O8 91.7(4) 2_655 . ?
O4 Mn2 O8 92.7(4) . . ?
O10 Mn2 O8 80.1(4) . . ?
O1 Mn2 O9 179.4(4) 2_655 . ?
O4 Mn2 O9 93.5(4) . . ?
O10 Mn2 O9 83.1(4) . . ?
O8 Mn2 O9 88.4(3) . . ?
O1 Mn2 O5 96.2(4) 2_655 6_545 ?
O4 Mn2 O5 94.3(3) . 6_545 ?
O10 Mn2 O5 92.5(4) . 6_545 ?
O8 Mn2 O5 169.8(3) . 6_545 ?
O9 Mn2 O5 83.8(3) . 6_545 ?
S3 Ni1 S1 174.91(16) . 2_645 ?
S3 Ni1 S4 91.10(13) . . ?
S1 Ni1 S4 90.30(12) 2_645 . ?
S3 Ni1 S2 87.74(13) . 2_645 ?
S1 Ni1 S2 90.94(13) 2_645 2_645 ?
S4 Ni1 S2 178.45(15) . 2_645 ?
C9 O1 Mn2 126.3(9) . 3_664 ?
C9 O2 Mn1 143.1(9) . . ?
C18 O3 Mn1 135.5(9) . . ?
C18 O4 Mn2 127.4(10) . . ?
C25 O5 Mn2 139.6(8) . 5_664 ?
C25 O6 Mn1 103.2(9) . 6_655 ?
C26 O7 Mn1 99.7(9) . . ?
C26 O8 Mn2 138.6(9) . . ?
C26 O8 Mn1 84.8(9) . . ?
Mn2 O8 Mn1 107.9(4) . . ?
Mn2 O9 H9B 109.4 . . ?
Mn2 O9 H9C 109.5 . . ?
H9B O9 H9C 109.5 . . ?
Mn2 O10 H10A 108.7 . . ?
Mn2 O10 H10C 108.8 . . ?
H10A O10 H10C 109.5 . . ?
C1 S1 Ni1 107.1(4) . 3_764 ?
C2 S2 Ni1 105.4(4) . 3_764 ?
C11 S3 Ni1 105.7(4) . . ?
C10 S4 Ni1 106.0(4) . . ?

loop_
_geom_bond_atom_site_label_1
_geom_bond_atom_site_label_2
_geom_bond_distance
_geom_bond_site_symmetry_2
_geom_bond_publ_flag
C1 C2 1.432(15) . ?
C1 C30 1.442(15) 5_554 ?
C1 S1 1.693(10) . ?
C2 C3 1.514(15) . ?
C2 S2 1.672(12) . ?
C3 C8 1.358(15) . ?
C3 C4 1.425(18) . ?
C4 C5 1.377(17) . ?
C4 H4 0.9500 . ?
C5 C6 1.389(17) . ?
C5 H5 0.9500 . ?
C6 C7 1.379(16) . ?
C6 C9 1.489(16) . ?
C7 C8 1.416(15) . ?
C7 H7 0.9500 . ?
C8 H8 0.9500 . ?
C9 O1 1.202(17) . ?
C9 O2 1.335(18) . ?
C10 C11 1.410(15) . ?
C10 C19 1.500(15) . ?
C10 S4 1.688(11) . ?
C11 C12 1.508(15) . ?
C11 S3 1.687(11) . ?
C12 C17 1.361(18) . ?
C12 C13 1.437(16) . ?
C13 C14 1.403(16) . ?
C13 H13 0.9500 . ?
C14 C15 1.390(18) . ?
C14 H14 0.9500 . ?
C15 C16 1.295(18) . ?
C15 C18 1.556(18) . ?
C16 C17 1.417(18) . ?
C16 H16 0.9500 . ?
C17 H17 0.9500 . ?
C18 O4 1.229(16) . ?
C18 O3 1.325(17) . ?
C19 C20 1.371(16) . ?
C19 C24 1.421(16) . ?
C20 C21 1.350(17) . ?
C20 H20 0.9500 . ?
C21 C22 1.416(15) . ?
C21 H21 0.9500 . ?
C22 C23 1.404(18) . ?
C22 C25 1.534(17) . ?
C23 C24 1.359(16) . ?
C23 H23 0.9500 . ?
C24 H24 0.9500 . ?
C25 O5 1.229(15) . ?
C25 O6 1.252(16) . ?
C26 O7 1.218(17) . ?
C26 O8 1.303(17) . ?
C26 C27 1.463(18) . ?
C26 Mn1 2.628(14) . ?
C27 C32 1.295(18) . ?
C27 C28 1.400(17) . ?
C28 C29 1.400(16) . ?
C28 H28 0.9500 . ?
C29 C30 1.397(15) . ?
C29 H29 0.9500 . ?
C30 C31 1.405(16) . ?
C31 C32 1.439(16) . ?
C31 H31 0.9500 . ?
C32 H32 0.9500 . ?
Mn1 O3 1.976(10) . ?
Mn1 O2 2.002(10) . ?
Mn1 O6 2.097(10) 5_564 ?
Mn1 O7 2.133(9) . ?
Mn1 O8 2.404(10) . ?
Mn2 O1 2.098(8) 2_655 ?
Mn2 O4 2.119(9) . ?
Mn2 O10 2.174(9) . ?
Mn2 O8 2.198(10) . ?
Mn2 O9 2.200(9) . ?
Mn2 O5 2.225(11) 6_545 ?
Ni1 S3 2.117(3) . ?
Ni1 S1 2.119(3) 2_645 ?
Ni1 S4 2.120(3) . ?
Ni1 S2 2.127(3) 2_645 ?
O9 H9B 0.8500 . ?
O9 H9C 0.8499 . ?
O10 H10A 0.8500 . ?
O10 H10C 0.8500 . ?
